data_7013802
loop_
_publ_author_name
'Doyle, Emma L.'
'Garc\'ia, Felipe'
'Humphrey, Simon M.'
'Kowenicki, Richard A.'
'Riera, Luc\'ia'
'Woods, Anthony D.'
'Wright, Dominic S.'

_publ_section_title
;
 Steric control in the oligomerisation of phosphazane dimers; towards
 new phosphorus-nitrogen macrocycles.
;
_journal_issue 5
_journal_name_full 'Dalton transactions (Cambridge, England : 2003)'
_journal_page_first 807
_journal_page_last 812
_journal_paper_doi 10.1039/b314790h
_journal_year 2004
_chemical_formula_moiety 'C12 H29 N3 O P2'
_chemical_formula_sum 'C12 H29 N3 O P2'
_chemical_formula_weight 293.32
_chemical_name_systematic
;
?
;
_space_group_IT_number 15
_symmetry_cell_setting monoclinic
_symmetry_space_group_name_Hall '-C 2yc'
_symmetry_space_group_name_H-M 'C 1 2/c 1'
_atom_sites_solution_hydrogens geom
_atom_sites_solution_primary direct
_atom_sites_solution_secondary difmap
_audit_creation_method SHELXL-97
_cell_angle_alpha 90.00
_cell_angle_beta 111.70(3)
_cell_angle_gamma 90.00
_cell_formula_units_Z 8
_cell_length_a 18.424(4)
_cell_length_b 8.3179(17)
_cell_length_c 23.430(5)
_cell_measurement_reflns_used 22343
_cell_measurement_temperature 180(2)
_cell_measurement_theta_max 25.03
_cell_measurement_theta_min 1.02
_cell_volume 3336.2(14)
_computing_cell_refinement 'HKL Scalepack (Otwinowski & Minor 1997)'
_computing_data_collection 'Collect (Nonius B.V. 1998)'
_computing_data_reduction
;
HKL Denzo and Scalepack (Otwinowski & Minor 1997)
;
_computing_publication_material 'SHELXL-97 (Sheldrick 1997)'
_computing_structure_refinement 'SHELXL-97 (Sheldrick 1997)'
_computing_structure_solution 'SIR-92 (Altomare et al. 1994)'
_diffrn_ambient_temperature 180(2)
_diffrn_measured_fraction_theta_full 0.992
_diffrn_measured_fraction_theta_max 0.992
_diffrn_measurement_device_type 'Nonius Kappa CCD'
_diffrn_measurement_method 'Thin slice \w and \f scans'
_diffrn_radiation_source 'fine-focus sealed tube'
_diffrn_radiation_type MoK\a
_diffrn_radiation_wavelength 0.71073
_diffrn_reflns_av_R_equivalents 0.1184
_diffrn_reflns_av_sigmaI/netI 0.0970
_diffrn_reflns_limit_h_max 21
_diffrn_reflns_limit_h_min -21
_diffrn_reflns_limit_k_max 9
_diffrn_reflns_limit_k_min -9
_diffrn_reflns_limit_l_max 27
_diffrn_reflns_limit_l_min -27
_diffrn_reflns_number 13812
_diffrn_reflns_theta_full 25.04
_diffrn_reflns_theta_max 25.04
_diffrn_reflns_theta_min 3.53
_exptl_absorpt_coefficient_mu 0.256
_exptl_absorpt_correction_T_max 1.000
_exptl_absorpt_correction_T_min 0.908
_exptl_absorpt_correction_type multi-scan
_exptl_absorpt_process_details
;
multi-scan from symmetry-related measurements
Sortav (Blessing 1995)
;
_exptl_crystal_colour colourless
_exptl_crystal_density_diffrn 1.168
_exptl_crystal_density_method 'not measured'
_exptl_crystal_description blocks
_exptl_crystal_F_000 1280
_exptl_crystal_size_max 0.12
_exptl_crystal_size_mid 0.10
_exptl_crystal_size_min 0.01
_refine_diff_density_max 0.291
_refine_diff_density_min -0.311
_refine_diff_density_rms 0.061
_refine_ls_extinction_method none
_refine_ls_goodness_of_fit_ref 1.018
_refine_ls_hydrogen_treatment mixed
_refine_ls_matrix_type full
_refine_ls_number_parameters 180
_refine_ls_number_reflns 2919
_refine_ls_number_restraints 0
_refine_ls_restrained_S_all 1.018
_refine_ls_R_factor_all 0.1165
_refine_ls_R_factor_gt 0.0576
_refine_ls_shift/su_max 0.001
_refine_ls_shift/su_mean 0.000
_refine_ls_structure_factor_coef Fsqd
_refine_ls_weighting_details 'calc w=1/[\s^2^(Fo^2^)+(0.0297P)^2^+8.2737P] where P=(Fo^2^+2Fc^2^)/3'
_refine_ls_weighting_scheme calc
_refine_ls_wR_factor_gt 0.1019
_refine_ls_wR_factor_ref 0.1203
_reflns_number_gt 1797
_reflns_number_total 2919
_reflns_threshold_expression >2sigma(I)
_cod_data_source_file b314790h.txt
_cod_data_source_block compound5
_cod_original_cell_volume 3336.3(12)
_cod_original_sg_symbol_H-M C2/c
_cod_database_code 7013802

loop_
_symmetry_equiv_pos_as_xyz
'x, y, z'
'-x, y, -z+1/2'
'x+1/2, y+1/2, z'
'-x+1/2, y+1/2, -z+1/2'
'-x, -y, -z'
'x, -y, z-1/2'
'-x+1/2, -y+1/2, -z'
'x+1/2, -y+1/2, z-1/2'

loop_
_atom_site_label
_atom_site_type_symbol
_atom_site_fract_x
_atom_site_fract_y
_atom_site_fract_z
_atom_site_U_iso_or_equiv
_atom_site_adp_type
_atom_site_occupancy
_atom_site_symmetry_multiplicity
_atom_site_calc_flag
_atom_site_refinement_flags
_atom_site_disorder_assembly
_atom_site_disorder_group
P1 P 0.23956(5) 0.28185(13) 0.28792(4) 0.0295(3) Uani 1 1 d . . .
P2 P 0.32372(5) 0.41380(13) 0.38954(4) 0.0298(3) Uani 1 1 d . . .
O1 O 0.19189(13) 0.3222(3) 0.22397(10) 0.0381(7) Uani 1 1 d . . .
N1 N 0.32997(15) 0.3489(4) 0.32041(12) 0.0293(7) Uani 1 1 d . . .
N2 N 0.33336(17) 0.6096(4) 0.38734(14) 0.0320(8) Uani 1 1 d . . .
N3 N 0.22495(15) 0.3674(4) 0.34610(12) 0.0295(8) Uani 1 1 d . . .
C10 C 0.4008(2) 0.3047(5) 0.30777(16) 0.0320(9) Uani 1 1 d . . .
C11 C 0.4381(2) 0.1554(5) 0.34374(19) 0.0489(12) Uani 1 1 d . . .
H11A H 0.4493 0.1735 0.3875 0.073 Uiso 1 1 calc R . .
H11B H 0.4868 0.1320 0.3376 0.073 Uiso 1 1 calc R . .
H11C H 0.4022 0.0642 0.3293 0.073 Uiso 1 1 calc R . .
C12 C 0.4573(2) 0.4472(5) 0.32667(19) 0.0468(11) Uani 1 1 d . . .
H12A H 0.4304 0.5450 0.3063 0.070 Uiso 1 1 calc R . .
H12B H 0.5019 0.4264 0.3145 0.070 Uiso 1 1 calc R . .
H12C H 0.4759 0.4614 0.3713 0.070 Uiso 1 1 calc R . .
C13 C 0.3765(2) 0.2746(6) 0.23930(17) 0.0452(11) Uani 1 1 d . . .
H13A H 0.3411 0.1821 0.2275 0.068 Uiso 1 1 calc R . .
H13B H 0.4230 0.2523 0.2297 0.068 Uiso 1 1 calc R . .
H13C H 0.3499 0.3699 0.2166 0.068 Uiso 1 1 calc R . .
C20 C 0.3716(2) 0.7233(5) 0.43837(16) 0.0337(9) Uani 1 1 d . . .
C21 C 0.4510(2) 0.7714(5) 0.43718(19) 0.0495(12) Uani 1 1 d . . .
H21A H 0.4859 0.6779 0.4474 0.074 Uiso 1 1 calc R . .
H21B H 0.4738 0.8568 0.4673 0.074 Uiso 1 1 calc R . .
H21C H 0.4445 0.8104 0.3961 0.074 Uiso 1 1 calc R . .
C22 C 0.3195(2) 0.8704(5) 0.42795(18) 0.0465(11) Uani 1 1 d . . .
H22A H 0.3114 0.9166 0.3876 0.070 Uiso 1 1 calc R . .
H22B H 0.3445 0.9503 0.4599 0.070 Uiso 1 1 calc R . .
H22C H 0.2690 0.8392 0.4296 0.070 Uiso 1 1 calc R . .
C23 C 0.3821(3) 0.6458(5) 0.49986(16) 0.0499(12) Uani 1 1 d . . .
H23A H 0.3309 0.6148 0.5002 0.075 Uiso 1 1 calc R . .
H23B H 0.4069 0.7227 0.5331 0.075 Uiso 1 1 calc R . .
H23C H 0.4151 0.5502 0.5059 0.075 Uiso 1 1 calc R . .
C30 C 0.16097(19) 0.3399(5) 0.36970(15) 0.0324(9) Uani 1 1 d . . .
C31 C 0.1758(2) 0.1868(6) 0.40824(19) 0.0514(12) Uani 1 1 d . . .
H31A H 0.1766 0.0942 0.3826 0.077 Uiso 1 1 calc R . .
H31B H 0.1341 0.1727 0.4243 0.077 Uiso 1 1 calc R . .
H31C H 0.2262 0.1952 0.4425 0.077 Uiso 1 1 calc R . .
C32 C 0.0840(2) 0.3245(5) 0.31432(17) 0.0427(11) Uani 1 1 d . . .
H32A H 0.0762 0.4205 0.2885 0.064 Uiso 1 1 calc R . .
H32B H 0.0406 0.3142 0.3287 0.064 Uiso 1 1 calc R . .
H32C H 0.0859 0.2291 0.2904 0.064 Uiso 1 1 calc R . .
C33 C 0.1578(2) 0.4845(6) 0.40820(17) 0.0445(11) Uani 1 1 d . . .
H33A H 0.2064 0.4912 0.4443 0.067 Uiso 1 1 calc R . .
H33B H 0.1135 0.4731 0.4216 0.067 Uiso 1 1 calc R . .
H33C H 0.1513 0.5825 0.3836 0.067 Uiso 1 1 calc R . .
H1P H 0.2426(18) 0.119(4) 0.2932(13) 0.032(9) Uiso 1 1 d . . .
H2N H 0.3208(19) 0.656(4) 0.3527(15) 0.025(10) Uiso 1 1 d . . .

loop_
_atom_site_aniso_label
_atom_site_aniso_U_11
_atom_site_aniso_U_22
_atom_site_aniso_U_33
_atom_site_aniso_U_23
_atom_site_aniso_U_13
_atom_site_aniso_U_12
P1 0.0274(5) 0.0315(6) 0.0299(5) -0.0034(5) 0.0110(4) -0.0008(5)
P2 0.0266(5) 0.0333(6) 0.0277(5) -0.0010(4) 0.0079(4) 0.0016(5)
O1 0.0341(14) 0.051(2) 0.0269(14) -0.0039(12) 0.0084(11) 0.0022(13)
N1 0.0229(16) 0.034(2) 0.0303(16) -0.0035(14) 0.0084(12) 0.0006(13)
N2 0.0381(18) 0.033(2) 0.0221(17) 0.0028(15) 0.0078(14) 0.0021(15)
N3 0.0259(16) 0.037(2) 0.0261(16) -0.0036(14) 0.0102(12) 0.0000(14)
C10 0.028(2) 0.034(3) 0.038(2) -0.0037(18) 0.0165(16) 0.0031(17)
C11 0.039(2) 0.048(3) 0.062(3) 0.002(2) 0.021(2) 0.011(2)
C12 0.038(2) 0.046(3) 0.064(3) -0.014(2) 0.028(2) -0.006(2)
C13 0.039(2) 0.056(3) 0.047(2) -0.007(2) 0.0235(19) 0.001(2)
C20 0.035(2) 0.033(2) 0.031(2) -0.0053(18) 0.0103(16) 0.0023(19)
C21 0.042(2) 0.045(3) 0.057(3) -0.008(2) 0.011(2) -0.008(2)
C22 0.054(3) 0.040(3) 0.042(2) -0.006(2) 0.015(2) 0.009(2)
C23 0.064(3) 0.050(3) 0.025(2) -0.0045(19) 0.0048(19) -0.002(2)
C30 0.027(2) 0.040(3) 0.034(2) 0.0011(18) 0.0151(16) 0.0018(17)
C31 0.048(3) 0.055(3) 0.059(3) 0.015(2) 0.029(2) 0.005(2)
C32 0.031(2) 0.058(3) 0.041(2) -0.004(2) 0.0159(17) -0.004(2)
C33 0.033(2) 0.061(3) 0.043(2) -0.009(2) 0.0183(18) 0.000(2)

loop_
_atom_type_symbol
_atom_type_description
_atom_type_scat_dispersion_real
_atom_type_scat_dispersion_imag
_atom_type_scat_source
C C 0.0033 0.0016 'International Tables Vol C Tables 4.2.6.8 and 6.1.1.4'
H H 0.0000 0.0000 'International Tables Vol C Tables 4.2.6.8 and 6.1.1.4'
N N 0.0061 0.0033 'International Tables Vol C Tables 4.2.6.8 and 6.1.1.4'
O O 0.0106 0.0060 'International Tables Vol C Tables 4.2.6.8 and 6.1.1.4'
P P 0.1023 0.0942 'International Tables Vol C Tables 4.2.6.8 and 6.1.1.4'

loop_
_geom_angle_atom_site_label_1
_geom_angle_atom_site_label_2
_geom_angle_atom_site_label_3
_geom_angle
_geom_angle_site_symmetry_1
_geom_angle_site_symmetry_3
_geom_angle_publ_flag
H1P P1 O1 108.0(12) . . ?
H1P P1 N3 111.7(13) . . ?
O1 P1 N3 121.80(15) . . ?
H1P P1 N1 107.1(13) . . ?
O1 P1 N1 120.94(16) . . ?
N3 P1 N1 85.31(14) . . ?
H1P P1 P2 110.6(12) . . ?
O1 P1 P2 141.21(12) . . ?
N3 P1 P2 43.30(10) . . ?
N1 P1 P2 42.73(10) . . ?
N2 P2 N1 103.42(16) . . ?
N2 P2 N3 107.38(15) . . ?
N1 P2 N3 78.81(13) . . ?
N2 P2 P1 115.58(12) . . ?
N1 P2 P1 39.78(9) . . ?
N3 P2 P1 39.66(9) . . ?
C10 N1 P1 129.4(2) . . ?
C10 N1 P2 128.5(2) . . ?
P1 N1 P2 97.49(15) . . ?
H2N N2 C20 111(2) . . ?
H2N N2 P2 119(2) . . ?
C20 N2 P2 129.2(3) . . ?
C30 N3 P1 129.3(2) . . ?
C30 N3 P2 127.3(2) . . ?
P1 N3 P2 97.04(14) . . ?
N1 C10 C13 108.3(3) . . ?
N1 C10 C11 110.0(3) . . ?
C13 C10 C11 110.4(3) . . ?
N1 C10 C12 107.7(3) . . ?
C13 C10 C12 109.6(3) . . ?
C11 C10 C12 110.7(3) . . ?
N2 C20 C22 107.5(3) . . ?
N2 C20 C21 109.0(3) . . ?
C22 C20 C21 109.8(3) . . ?
N2 C20 C23 110.4(3) . . ?
C22 C20 C23 110.1(3) . . ?
C21 C20 C23 110.0(3) . . ?
N3 C30 C33 107.9(3) . . ?
N3 C30 C31 110.7(3) . . ?
C33 C30 C31 110.3(3) . . ?
N3 C30 C32 108.0(3) . . ?
C33 C30 C32 110.0(3) . . ?
C31 C30 C32 109.8(3) . . ?

loop_
_geom_bond_atom_site_label_1
_geom_bond_atom_site_label_2
_geom_bond_distance
_geom_bond_site_symmetry_2
_geom_bond_publ_flag
P1 H1P 1.36(3) . ?
P1 O1 1.468(2) . ?
P1 N3 1.646(3) . ?
P1 N1 1.651(3) . ?
P1 P2 2.5591(15) . ?
P2 N2 1.641(3) . ?
P2 N1 1.751(3) . ?
P2 N3 1.768(3) . ?
N1 C10 1.486(4) . ?
N2 H2N 0.85(3) . ?
N2 C20 1.483(5) . ?
N3 C30 1.493(4) . ?
C10 C13 1.519(5) . ?
C10 C11 1.515(5) . ?
C10 C12 1.532(5) . ?
C20 C22 1.518(5) . ?
C20 C21 1.527(5) . ?
C20 C23 1.524(5) . ?
C30 C33 1.518(5) . ?
C30 C31 1.526(5) . ?
C30 C32 1.534(5) . ?

loop_
_cod_related_entry_id
_cod_related_entry_database
_cod_related_entry_code
1 ChemSpider 30652768
